data_7019616
loop_
_publ_author_name
'Richards, Anne F.'
'Aprile, Antonino'
'Hogan, Conor F.'

_publ_section_title
;
 A 1D Schiff base zinc polymer as a versatile metallo-ligand for the
 synthesis of polynuclear zinc cages.
;
_journal_issue 27
_journal_name_full 'Dalton transactions (Cambridge, England : 2003)'
_journal_page_first 8361
_journal_page_last 8367
_journal_paper_doi 10.1039/c2dt30715d
_journal_volume 41
_journal_year 2012
_chemical_formula_sum 'C48 H84 N6 O10 Zn10'
_chemical_formula_weight 1558.91
_chemical_name_common '[(NONO)3Zn10]'
_chemical_name_systematic
;
?
;
_space_group_IT_number 148
_symmetry_cell_setting trigonal
_symmetry_space_group_name_Hall '-R 3'
_symmetry_space_group_name_H-M 'R -3 :H'
_atom_sites_solution_hydrogens geom
_atom_sites_solution_primary direct
_atom_sites_solution_secondary difmap
_audit_creation_method SHELXL-97
_cell_angle_alpha 90.00
_cell_angle_beta 90.00
_cell_angle_gamma 120.00
_cell_formula_units_Z 6
_cell_length_a 21.0729(12)
_cell_length_b 21.0729(12)
_cell_length_c 24.0603(18)
_cell_measurement_reflns_used 2476
_cell_measurement_temperature 173(2)
_cell_measurement_theta_max 74.0873
_cell_measurement_theta_min 3.0367
_cell_volume 9253.0(10)
_computing_cell_refinement
;
CrysAlisPro, Oxford Diffraction Ltd.,
Version 1.171.34.40 (release 27-08-2010 CrysAlis171 .NET)
(compiled Aug 27 2010,11:50:40)
;
_computing_data_collection
;
CrysAlisPro, Oxford Diffraction Ltd.,
Version 1.171.34.40 (release 27-08-2010 CrysAlis171 .NET)
(compiled Aug 27 2010,11:50:40)
;
_computing_data_reduction
;
CrysAlisPro, Oxford Diffraction Ltd.,
Version 1.171.34.40 (release 27-08-2010 CrysAlis171 .NET)
(compiled Aug 27 2010,11:50:40)
;
_computing_molecular_graphics 'SHELXTL 5.1, XP (Sheldrick, 1994)'
_computing_publication_material SHELXL-97
_computing_structure_refinement 'SHELXL-97 (Sheldrick, 2008)'
_computing_structure_solution 'SHELXS-97 (Sheldrick, 2008)'
_diffrn_ambient_temperature 173(2)
_diffrn_detector_area_resol_mean 10.3281
_diffrn_measured_fraction_theta_full 1.000
_diffrn_measured_fraction_theta_max 0.984
_diffrn_measurement_device_type 'Xcalibur, Atlas, Gemini'
_diffrn_measurement_method \w
_diffrn_radiation_monochromator graphite
_diffrn_radiation_source 'Enhance (Cu) X-ray Source'
_diffrn_radiation_type CuK\a
_diffrn_radiation_wavelength 1.54184
_diffrn_reflns_av_R_equivalents 0.0476
_diffrn_reflns_av_sigmaI/netI 0.0448
_diffrn_reflns_limit_h_max 19
_diffrn_reflns_limit_h_min -25
_diffrn_reflns_limit_k_max 24
_diffrn_reflns_limit_k_min -25
_diffrn_reflns_limit_l_max 17
_diffrn_reflns_limit_l_min -28
_diffrn_reflns_number 12536
_diffrn_reflns_theta_full 33.00
_diffrn_reflns_theta_max 66.48
_diffrn_reflns_theta_min 3.04
_exptl_absorpt_coefficient_mu 4.627
_exptl_absorpt_correction_type none
_exptl_absorpt_process_details 'not measured'
_exptl_crystal_colour orange
_exptl_crystal_density_diffrn 1.679
_exptl_crystal_density_method 'not measured'
_exptl_crystal_description block
_exptl_crystal_F_000 4764
_exptl_crystal_size_max 0.02
_exptl_crystal_size_mid 0.01
_exptl_crystal_size_min 0.01
_refine_diff_density_max 0.519
_refine_diff_density_min -0.345
_refine_diff_density_rms 0.072
_refine_ls_extinction_method none
_refine_ls_goodness_of_fit_ref 0.985
_refine_ls_hydrogen_treatment constr
_refine_ls_matrix_type full
_refine_ls_number_parameters 229
_refine_ls_number_reflns 3566
_refine_ls_number_restraints 0
_refine_ls_restrained_S_all 0.985
_refine_ls_R_factor_all 0.0517
_refine_ls_R_factor_gt 0.0313
_refine_ls_shift/su_max 0.001
_refine_ls_shift/su_mean 0.000
_refine_ls_structure_factor_coef Fsqd
_refine_ls_weighting_details 'calc w=1/[\s^2^(Fo^2^)+(0.0235P)^2^+0.0000P] where P=(Fo^2^+2Fc^2^)/3'
_refine_ls_weighting_scheme calc
_refine_ls_wR_factor_gt 0.0623
_refine_ls_wR_factor_ref 0.0683
_reflns_number_gt 2714
_reflns_number_total 3566
_reflns_threshold_expression >2sigma(I)
_cod_data_source_file c2dt30715d.txt
_cod_data_source_block g:\ltuxra~1\nono~1\zncage~1\ar299a~1\ar299a
_cod_depositor_comments
;
The following automatic conversions were performed:

'_symmetry_cell_setting' value 'Trigonal' changed to 'trigonal'
according to /home/saulius/struct/CIF-dictionaries/cif_core.dic
dictionary named 'cif_core.dic' version 2.4.1 from 2010-06-29.

Automatic conversion script
Id: cif_fix_values 1891 2012-01-12 08:04:46Z andrius 
;
_cod_original_cell_volume 9252.9(10)
_cod_original_sg_symbol_H-M 'R - 3'
_cod_database_code 7019616

loop_
_symmetry_equiv_pos_as_xyz
'x, y, z'
'-y, x-y, z'
'-x+y, -x, z'
'x+2/3, y+1/3, z+1/3'
'-y+2/3, x-y+1/3, z+1/3'
'-x+y+2/3, -x+1/3, z+1/3'
'x+1/3, y+2/3, z+2/3'
'-y+1/3, x-y+2/3, z+2/3'
'-x+y+1/3, -x+2/3, z+2/3'
'-x, -y, -z'
'y, -x+y, -z'
'x-y, x, -z'
'-x+2/3, -y+1/3, -z+1/3'
'y+2/3, -x+y+1/3, -z+1/3'
'x-y+2/3, x+1/3, -z+1/3'
'-x+1/3, -y+2/3, -z+2/3'
'y+1/3, -x+y+2/3, -z+2/3'
'x-y+1/3, x+2/3, -z+2/3'

loop_
_atom_site_label
_atom_site_type_symbol
_atom_site_fract_x
_atom_site_fract_y
_atom_site_fract_z
_atom_site_U_iso_or_equiv
_atom_site_adp_type
_atom_site_occupancy
_atom_site_symmetry_multiplicity
_atom_site_calc_flag
_atom_site_refinement_flags
Zn1 Zn 0.57000(2) 0.41127(2) 0.576123(18) 0.02703(12) Uani 1 1 d .
Zn2 Zn 0.49108(2) 0.23352(2) 0.561464(19) 0.02925(12) Uani 1 1 d .
Zn3 Zn 0.6667 0.3333 0.59437(3) 0.02424(17) Uani 1 3 d S
Zn4 Zn 0.56719(2) 0.31548(3) 0.681821(18) 0.03235(12) Uani 1 1 d .
O1 O 0.65789(12) 0.49644(12) 0.61595(10) 0.0338(6) Uani 1 1 d .
O2 O 0.64584(12) 0.44274(13) 0.51298(9) 0.0324(5) Uani 1 1 d .
O3 O 0.56841(11) 0.32023(11) 0.59786(8) 0.0250(5) Uani 1 1 d .
O4 O 0.6667 0.3333 0.68250(14) 0.0271(8) Uani 1 3 d S
N1 N 0.50312(16) 0.42524(16) 0.63054(13) 0.0375(7) Uani 1 1 d .
N2 N 0.49088(15) 0.39771(15) 0.52143(12) 0.0330(7) Uani 1 1 d .
C1 C 0.6559(2) 0.53465(19) 0.65830(14) 0.0312(8) Uani 1 1 d .
C2 C 0.5945(2) 0.5213(2) 0.68580(14) 0.0385(9) Uani 1 1 d .
H2 H 0.6017 0.5499 0.7182 0.046 Uiso 1 1 calc R
C3 C 0.5197(2) 0.4693(2) 0.67225(15) 0.0386(9) Uani 1 1 d .
C4 C 0.7286(2) 0.5991(2) 0.67374(16) 0.0422(9) Uani 1 1 d .
H4A H 0.7657 0.5839 0.6751 0.063 Uiso 1 1 calc R
H4B H 0.7249 0.6175 0.7103 0.063 Uiso 1 1 calc R
H4C H 0.7428 0.6378 0.6459 0.063 Uiso 1 1 calc R
C5 C 0.4616(2) 0.4703(3) 0.70829(18) 0.0608(13) Uani 1 1 d .
H5A H 0.4297 0.4810 0.6853 0.091 Uiso 1 1 calc R
H5B H 0.4851 0.5082 0.7369 0.091 Uiso 1 1 calc R
H5C H 0.4324 0.4224 0.7261 0.091 Uiso 1 1 calc R
C6 C 0.4290(2) 0.3757(2) 0.61116(16) 0.0433(10) Uani 1 1 d .
H6A H 0.3938 0.3851 0.6316 0.052 Uiso 1 1 calc R
H6B H 0.4162 0.3243 0.6181 0.052 Uiso 1 1 calc R
C7 C 0.4247(2) 0.3876(2) 0.54925(17) 0.0439(10) Uani 1 1 d .
H7A H 0.3810 0.3448 0.5332 0.053 Uiso 1 1 calc R
H7B H 0.4197 0.4315 0.5434 0.053 Uiso 1 1 calc R
C8 C 0.6304(2) 0.43970(19) 0.46019(14) 0.0351(8) Uani 1 1 d .
C9 C 0.5630(2) 0.4209(2) 0.43902(15) 0.0386(9) Uani 1 1 d .
H9 H 0.5596 0.4188 0.3996 0.046 Uiso 1 1 calc R
C10 C 0.4969(2) 0.40394(19) 0.46745(16) 0.0382(9) Uani 1 1 d .
C11 C 0.6942(2) 0.4592(2) 0.42230(15) 0.0495(10) Uani 1 1 d .
H11A H 0.7341 0.5086 0.4312 0.074 Uiso 1 1 calc R
H11B H 0.6790 0.4577 0.3836 0.074 Uiso 1 1 calc R
H11C H 0.7113 0.4240 0.4274 0.074 Uiso 1 1 calc R
C12 C 0.4339(2) 0.3962(2) 0.43284(18) 0.0528(11) Uani 1 1 d .
H12A H 0.3900 0.3491 0.4410 0.079 Uiso 1 1 calc R
H12B H 0.4462 0.3983 0.3933 0.079 Uiso 1 1 calc R
H12C H 0.4245 0.4361 0.4417 0.079 Uiso 1 1 calc R
C13 C 0.39268(19) 0.1991(2) 0.52989(16) 0.0365(8) Uani 1 1 d .
H13A H 0.3615 0.2039 0.5584 0.044 Uiso 1 1 calc R
H13B H 0.3969 0.2309 0.4981 0.044 Uiso 1 1 calc R
C14 C 0.3555(2) 0.1193(2) 0.51010(17) 0.0463(10) Uani 1 1 d .
H14A H 0.3847 0.1147 0.4803 0.069 Uiso 1 1 calc R
H14B H 0.3064 0.1047 0.4961 0.069 Uiso 1 1 calc R
H14C H 0.3516 0.0876 0.5412 0.069 Uiso 1 1 calc R
C15 C 0.4981(2) 0.3044(2) 0.74103(15) 0.0428(9) Uani 1 1 d .
H15A H 0.4574 0.3085 0.7244 0.051 Uiso 1 1 calc R
H15B H 0.4771 0.2546 0.7571 0.051 Uiso 1 1 calc R
C16 C 0.5318(3) 0.3601(3) 0.78765(17) 0.0630(13) Uani 1 1 d .
H16A H 0.5714 0.3557 0.8051 0.095 Uiso 1 1 calc R
H16B H 0.4941 0.3510 0.8155 0.095 Uiso 1 1 calc R
H16C H 0.5514 0.4096 0.7725 0.095 Uiso 1 1 calc R

loop_
_atom_site_aniso_label
_atom_site_aniso_U_11
_atom_site_aniso_U_22
_atom_site_aniso_U_33
_atom_site_aniso_U_23
_atom_site_aniso_U_13
_atom_site_aniso_U_12
Zn1 0.0222(2) 0.0226(2) 0.0377(2) -0.00112(19) -0.0011(2) 0.0122(2)
Zn2 0.0228(2) 0.0250(2) 0.0398(3) -0.0040(2) -0.0041(2) 0.0118(2)
Zn3 0.0212(2) 0.0212(2) 0.0304(4) 0.000 0.000 0.01059(12)
Zn4 0.0283(3) 0.0320(3) 0.0366(2) 0.0020(2) 0.0049(2) 0.0150(2)
O1 0.0234(12) 0.0276(13) 0.0476(14) -0.0093(11) 0.0009(11) 0.0107(11)
O2 0.0249(12) 0.0382(14) 0.0311(12) 0.0041(11) -0.0031(10) 0.0135(11)
O3 0.0206(11) 0.0223(12) 0.0332(11) -0.0025(10) -0.0009(10) 0.0115(10)
O4 0.0263(13) 0.0263(13) 0.0286(19) 0.000 0.000 0.0132(6)
N1 0.0274(16) 0.0286(16) 0.0543(18) -0.0025(15) 0.0070(15) 0.0123(14)
N2 0.0229(15) 0.0246(15) 0.0522(18) 0.0014(14) -0.0060(14) 0.0124(13)
C1 0.036(2) 0.0250(18) 0.0363(18) -0.0008(15) -0.0044(16) 0.0177(16)
C2 0.046(2) 0.039(2) 0.0372(19) -0.0077(17) -0.0001(18) 0.0258(19)
C3 0.039(2) 0.036(2) 0.045(2) -0.0003(18) 0.0063(18) 0.0216(19)
C4 0.044(2) 0.032(2) 0.053(2) -0.0106(18) -0.012(2) 0.0207(19)
C5 0.044(3) 0.073(3) 0.066(3) -0.011(3) 0.013(2) 0.030(3)
C6 0.028(2) 0.030(2) 0.066(2) -0.0072(19) 0.0097(19) 0.0112(17)
C7 0.0252(19) 0.029(2) 0.079(3) -0.010(2) -0.0117(19) 0.0147(17)
C8 0.040(2) 0.0260(19) 0.041(2) 0.0015(16) -0.0001(17) 0.0182(17)
C9 0.046(2) 0.033(2) 0.0367(19) -0.0025(16) -0.0109(18) 0.0195(18)
C10 0.040(2) 0.0219(18) 0.054(2) -0.0048(17) -0.0176(19) 0.0162(17)
C11 0.053(3) 0.054(3) 0.039(2) 0.0023(19) 0.0022(19) 0.025(2)
C12 0.046(3) 0.040(2) 0.071(3) -0.010(2) -0.029(2) 0.020(2)
C13 0.0284(19) 0.034(2) 0.051(2) -0.0104(17) -0.0102(17) 0.0186(17)
C14 0.039(2) 0.035(2) 0.055(2) -0.0059(19) -0.009(2) 0.0116(19)
C15 0.038(2) 0.048(2) 0.0380(19) 0.0021(18) 0.0110(17) 0.018(2)
C16 0.077(3) 0.056(3) 0.044(2) -0.004(2) 0.007(2) 0.025(3)

loop_
_atom_type_symbol
_atom_type_description
_atom_type_scat_dispersion_real
_atom_type_scat_dispersion_imag
_atom_type_scat_source
C C 0.0181 0.0091 'International Tables Vol C Tables 4.2.6.8 and 6.1.1.4'
H H 0.0000 0.0000 'International Tables Vol C Tables 4.2.6.8 and 6.1.1.4'
N N 0.0311 0.0180 'International Tables Vol C Tables 4.2.6.8 and 6.1.1.4'
O O 0.0492 0.0322 'International Tables Vol C Tables 4.2.6.8 and 6.1.1.4'
Zn Zn -1.5491 0.6778 'International Tables Vol C Tables 4.2.6.8 and 6.1.1.4'

loop_
_geom_angle_atom_site_label_1
_geom_angle_atom_site_label_2
_geom_angle_atom_site_label_3
_geom_angle
_geom_angle_site_symmetry_1
_geom_angle_site_symmetry_3
O3 Zn1 N2 114.95(10) . .
O3 Zn1 N1 106.96(10) . .
N2 Zn1 N1 81.89(12) . .
O3 Zn1 O2 98.15(9) . .
N2 Zn1 O2 91.01(10) . .
N1 Zn1 O2 154.61(11) . .
O3 Zn1 O1 107.14(9) . .
N2 Zn1 O1 137.88(11) . .
N1 Zn1 O1 87.76(11) . .
O2 Zn1 O1 81.24(9) . .
O3 Zn2 C13 138.66(12) . .
O3 Zn2 O1 92.80(9) . 2_655
C13 Zn2 O1 117.30(13) . 2_655
O3 Zn2 O2 99.26(9) . 2_655
C13 Zn2 O2 113.64(12) . 2_655
O1 Zn2 O2 77.90(9) 2_655 2_655
O3 Zn3 O3 119.816(10) 2_655 3_665
O3 Zn3 O3 119.816(10) 2_655 .
O3 Zn3 O3 119.816(10) 3_665 .
O3 Zn3 O4 87.53(6) 2_655 .
O3 Zn3 O4 87.53(6) 3_665 .
O3 Zn3 O4 87.53(6) . .
O3 Zn3 Zn4 44.98(6) 2_655 2_655
O3 Zn3 Zn4 106.21(6) 3_665 2_655
O3 Zn3 Zn4 109.46(7) . 2_655
O4 Zn3 Zn4 42.611(14) . 2_655
O3 Zn3 Zn4 109.46(7) 2_655 3_665
O3 Zn3 Zn4 44.98(6) 3_665 3_665
O3 Zn3 Zn4 106.21(6) . 3_665
O4 Zn3 Zn4 42.611(14) . 3_665
Zn4 Zn3 Zn4 71.79(2) 2_655 3_665
O3 Zn3 Zn4 106.21(6) 2_655 .
O3 Zn3 Zn4 109.46(7) 3_665 .
O3 Zn3 Zn4 44.98(6) . .
O4 Zn3 Zn4 42.611(14) . .
Zn4 Zn3 Zn4 71.79(2) 2_655 .
Zn4 Zn3 Zn4 71.79(2) 3_665 .
O4 Zn4 C15 133.05(16) . .
O4 Zn4 O3 90.75(12) . .
C15 Zn4 O3 136.08(13) . .
O4 Zn4 Zn3 47.87(10) . .
C15 Zn4 Zn3 178.81(13) . .
O3 Zn4 Zn3 42.94(6) . .
C1 O1 Zn1 127.3(2) . .
C1 O1 Zn2 133.3(2) . 3_665
Zn1 O1 Zn2 98.87(9) . 3_665
C8 O2 Zn1 124.6(2) . .
C8 O2 Zn2 133.8(2) . 3_665
Zn1 O2 Zn2 98.02(9) . 3_665
Zn2 O3 Zn3 116.45(10) . .
Zn2 O3 Zn1 113.15(10) . .
Zn3 O3 Zn1 110.52(10) . .
Zn2 O3 Zn4 114.79(10) . .
Zn3 O3 Zn4 92.08(9) . .
Zn1 O3 Zn4 107.86(10) . .
Zn4 O4 Zn4 119.993(4) 2_655 3_665
Zn4 O4 Zn4 119.993(4) 2_655 .
Zn4 O4 Zn4 119.993(4) 3_665 .
Zn4 O4 Zn3 89.52(10) 2_655 .
Zn4 O4 Zn3 89.52(10) 3_665 .
Zn4 O4 Zn3 89.52(10) . .
C3 N1 C6 125.0(3) . .
C3 N1 Zn1 129.9(3) . .
C6 N1 Zn1 105.1(2) . .
C10 N2 C7 120.4(3) . .
C10 N2 Zn1 126.9(3) . .
C7 N2 Zn1 112.4(2) . .
O1 C1 C2 124.9(3) . .
O1 C1 C4 114.6(3) . .
C2 C1 C4 120.4(3) . .
C1 C2 C3 128.2(3) . .
C1 C2 H2 115.9 . .
C3 C2 H2 115.9 . .
N1 C3 C2 121.6(3) . .
N1 C3 C5 121.8(4) . .
C2 C3 C5 116.5(3) . .
C1 C4 H4A 109.5 . .
C1 C4 H4B 109.5 . .
H4A C4 H4B 109.5 . .
C1 C4 H4C 109.5 . .
H4A C4 H4C 109.5 . .
H4B C4 H4C 109.5 . .
C3 C5 H5A 109.5 . .
C3 C5 H5B 109.5 . .
H5A C5 H5B 109.5 . .
C3 C5 H5C 109.5 . .
H5A C5 H5C 109.5 . .
H5B C5 H5C 109.5 . .
N1 C6 C7 109.1(3) . .
N1 C6 H6A 109.9 . .
C7 C6 H6A 109.9 . .
N1 C6 H6B 109.9 . .
C7 C6 H6B 109.9 . .
H6A C6 H6B 108.3 . .
N2 C7 C6 109.8(3) . .
N2 C7 H7A 109.7 . .
C6 C7 H7A 109.7 . .
N2 C7 H7B 109.7 . .
C6 C7 H7B 109.7 . .
H7A C7 H7B 108.2 . .
O2 C8 C9 125.0(3) . .
O2 C8 C11 114.3(3) . .
C9 C8 C11 120.8(3) . .
C8 C9 C10 129.5(3) . .
C8 C9 H9 115.2 . .
C10 C9 H9 115.2 . .
N2 C10 C9 122.3(3) . .
N2 C10 C12 120.3(4) . .
C9 C10 C12 117.3(3) . .
C8 C11 H11A 109.5 . .
C8 C11 H11B 109.5 . .
H11A C11 H11B 109.5 . .
C8 C11 H11C 109.5 . .
H11A C11 H11C 109.5 . .
H11B C11 H11C 109.5 . .
C10 C12 H12A 109.5 . .
C10 C12 H12B 109.5 . .
H12A C12 H12B 109.5 . .
C10 C12 H12C 109.5 . .
H12A C12 H12C 109.5 . .
H12B C12 H12C 109.5 . .
C14 C13 Zn2 112.9(2) . .
C14 C13 H13A 109.0 . .
Zn2 C13 H13A 109.0 . .
C14 C13 H13B 109.0 . .
Zn2 C13 H13B 109.0 . .
H13A C13 H13B 107.8 . .
C13 C14 H14A 109.5 . .
C13 C14 H14B 109.5 . .
H14A C14 H14B 109.5 . .
C13 C14 H14C 109.5 . .
H14A C14 H14C 109.5 . .
H14B C14 H14C 109.5 . .
C16 C15 Zn4 114.3(3) . .
C16 C15 H15A 108.7 . .
Zn4 C15 H15A 108.7 . .
C16 C15 H15B 108.7 . .
Zn4 C15 H15B 108.7 . .
H15A C15 H15B 107.6 . .
C15 C16 H16A 109.5 . .
C15 C16 H16B 109.5 . .
H16A C16 H16B 109.5 . .
C15 C16 H16C 109.5 . .
H16A C16 H16C 109.5 . .
H16B C16 H16C 109.5 . .

loop_
_geom_bond_atom_site_label_1
_geom_bond_atom_site_label_2
_geom_bond_distance
_geom_bond_site_symmetry_2
Zn1 O3 1.972(2) .
Zn1 N2 2.029(3) .
Zn1 N1 2.050(3) .
Zn1 O2 2.060(2) .
Zn1 O1 2.061(2) .
Zn2 O3 1.945(2) .
Zn2 C13 1.975(3) .
Zn2 O1 2.120(2) 2_655
Zn2 O2 2.147(2) 2_655
Zn3 O3 1.949(2) 2_655
Zn3 O3 1.949(2) 3_665
Zn3 O3 1.949(2) .
Zn3 O4 2.121(4) .
Zn3 Zn4 2.8591(7) 2_655
Zn3 Zn4 2.8591(7) 3_665
Zn3 Zn4 2.8591(7) .
Zn4 O4 1.9357(5) .
Zn4 C15 1.965(3) .
Zn4 O3 2.022(2) .
O1 C1 1.312(4) .
O1 Zn2 2.120(2) 3_665
O2 C8 1.305(4) .
O2 Zn2 2.147(2) 3_665
O4 Zn4 1.9357(5) 2_655
O4 Zn4 1.9357(5) 3_665
N1 C3 1.291(5) .
N1 C6 1.454(5) .
N2 C10 1.305(5) .
N2 C7 1.464(5) .
C1 C2 1.353(5) .
C1 C4 1.499(5) .
C2 C3 1.436(5) .
C2 H2 0.9500 .
C3 C5 1.508(5) .
C4 H4A 0.9800 .
C4 H4B 0.9800 .
C4 H4C 0.9800 .
C5 H5A 0.9800 .
C5 H5B 0.9800 .
C5 H5C 0.9800 .
C6 C7 1.521(5) .
C6 H6A 0.9900 .
C6 H6B 0.9900 .
C7 H7A 0.9900 .
C7 H7B 0.9900 .
C8 C9 1.369(5) .
C8 C11 1.501(5) .
C9 C10 1.428(5) .
C9 H9 0.9500 .
C10 C12 1.504(5) .
C11 H11A 0.9800 .
C11 H11B 0.9800 .
C11 H11C 0.9800 .
C12 H12A 0.9800 .
C12 H12B 0.9800 .
C12 H12C 0.9800 .
C13 C14 1.533(5) .
C13 H13A 0.9900 .
C13 H13B 0.9900 .
C14 H14A 0.9800 .
C14 H14B 0.9800 .
C14 H14C 0.9800 .
C15 C16 1.519(5) .
C15 H15A 0.9900 .
C15 H15B 0.9900 .
C16 H16A 0.9800 .
C16 H16B 0.9800 .
C16 H16C 0.9800 .

loop_
_geom_torsion_atom_site_label_1
_geom_torsion_atom_site_label_2
_geom_torsion_atom_site_label_3
_geom_torsion_atom_site_label_4
_geom_torsion
_geom_torsion_site_symmetry_1
_geom_torsion_site_symmetry_4
O3 Zn3 Zn4 O4 67.52(7) 2_655 .
O3 Zn3 Zn4 O4 -63.16(7) 3_665 .
O3 Zn3 Zn4 O4 -176.27(9) . .
Zn4 Zn3 Zn4 O4 38.113(6) 2_655 .
Zn4 Zn3 Zn4 O4 -38.113(6) 3_665 .
O3 Zn3 Zn4 C15 -151(6) 2_655 .
O3 Zn3 Zn4 C15 78(6) 3_665 .
O3 Zn3 Zn4 C15 -35(6) . .
O4 Zn3 Zn4 C15 141(6) . .
Zn4 Zn3 Zn4 C15 179(100) 2_655 .
Zn4 Zn3 Zn4 C15 103(6) 3_665 .
O3 Zn3 Zn4 O3 -116.21(6) 2_655 .
O3 Zn3 Zn4 O3 113.11(5) 3_665 .
O4 Zn3 Zn4 O3 176.27(9) . .
Zn4 Zn3 Zn4 O3 -145.62(9) 2_655 .
Zn4 Zn3 Zn4 O3 138.16(9) 3_665 .
O3 Zn1 O1 C1 -107.0(3) . .
N2 Zn1 O1 C1 75.4(3) . .
N1 Zn1 O1 C1 0.1(3) . .
O2 Zn1 O1 C1 157.1(3) . .
O3 Zn1 O1 Zn2 80.47(11) . 3_665
N2 Zn1 O1 Zn2 -97.16(16) . 3_665
N1 Zn1 O1 Zn2 -172.46(12) . 3_665
O2 Zn1 O1 Zn2 -15.42(10) . 3_665
O3 Zn1 O2 C8 107.6(3) . .
N2 Zn1 O2 C8 -7.7(3) . .
N1 Zn1 O2 C8 -80.8(4) . .
O1 Zn1 O2 C8 -146.2(3) . .
O3 Zn1 O2 Zn2 -91.02(10) . 3_665
N2 Zn1 O2 Zn2 153.59(11) . 3_665
N1 Zn1 O2 Zn2 80.6(3) . 3_665
O1 Zn1 O2 Zn2 15.18(10) . 3_665
C13 Zn2 O3 Zn3 -157.72(18) . .
O1 Zn2 O3 Zn3 63.63(12) 2_655 .
O2 Zn2 O3 Zn3 -14.55(13) 2_655 .
C13 Zn2 O3 Zn1 -28.0(2) . .
O1 Zn2 O3 Zn1 -166.69(11) 2_655 .
O2 Zn2 O3 Zn1 115.13(11) 2_655 .
C13 Zn2 O3 Zn4 96.4(2) . .
O1 Zn2 O3 Zn4 -42.29(11) 2_655 .
O2 Zn2 O3 Zn4 -120.48(11) 2_655 .
O3 Zn3 O3 Zn2 -35.9(2) 2_655 .
O3 Zn3 O3 Zn2 152.62(7) 3_665 .
O4 Zn3 O3 Zn2 -121.65(10) . .
Zn4 Zn3 O3 Zn2 -84.45(11) 2_655 .
Zn4 Zn3 O3 Zn2 -160.42(8) 3_665 .
Zn4 Zn3 O3 Zn2 -119.12(14) . .
O3 Zn3 O3 Zn1 -166.84(5) 2_655 .
O3 Zn3 O3 Zn1 21.70(19) 3_665 .
O4 Zn3 O3 Zn1 107.43(9) . .
Zn4 Zn3 O3 Zn1 144.63(7) 2_655 .
Zn4 Zn3 O3 Zn1 68.66(10) 3_665 .
Zn4 Zn3 O3 Zn1 109.95(12) . .
O3 Zn3 O3 Zn4 83.20(13) 2_655 .
O3 Zn3 O3 Zn4 -88.26(12) 3_665 .
O4 Zn3 O3 Zn4 -2.53(6) . .
Zn4 Zn3 O3 Zn4 34.67(8) 2_655 .
Zn4 Zn3 O3 Zn4 -41.30(8) 3_665 .
N2 Zn1 O3 Zn2 0.83(15) . .
N1 Zn1 O3 Zn2 89.64(13) . .
O2 Zn1 O3 Zn2 -94.12(11) . .
O1 Zn1 O3 Zn2 -177.42(10) . .
N2 Zn1 O3 Zn3 133.46(12) . .
N1 Zn1 O3 Zn3 -137.73(12) . .
O2 Zn1 O3 Zn3 38.50(11) . .
O1 Zn1 O3 Zn3 -44.79(12) . .
N2 Zn1 O3 Zn4 -127.26(12) . .
N1 Zn1 O3 Zn4 -38.45(13) . .
O2 Zn1 O3 Zn4 137.79(10) . .
O1 Zn1 O3 Zn4 54.50(12) . .
O4 Zn4 O3 Zn2 123.27(9) . .
C15 Zn4 O3 Zn2 -60.5(2) . .
Zn3 Zn4 O3 Zn2 120.51(14) . .
O4 Zn4 O3 Zn3 2.77(7) . .
C15 Zn4 O3 Zn3 179.01(17) . .
O4 Zn4 O3 Zn1 -109.58(8) . .
C15 Zn4 O3 Zn1 66.7(2) . .
Zn3 Zn4 O3 Zn1 -112.35(12) . .
C15 Zn4 O4 Zn4 91.9(2) . 2_655
O3 Zn4 O4 Zn4 -91.70(19) . 2_655
Zn3 Zn4 O4 Zn4 -89.16(18) . 2_655
C15 Zn4 O4 Zn4 -89.8(2) . 3_665
O3 Zn4 O4 Zn4 86.62(19) . 3_665
Zn3 Zn4 O4 Zn4 89.16(18) . 3_665
C15 Zn4 O4 Zn3 -178.98(17) . .
O3 Zn4 O4 Zn3 -2.54(6) . .
O3 Zn3 O4 Zn4 2.64(6) 2_655 2_655
O3 Zn3 O4 Zn4 -117.36(6) 3_665 2_655
O3 Zn3 O4 Zn4 122.64(6) . 2_655
Zn4 Zn3 O4 Zn4 -120.0 3_665 2_655
Zn4 Zn3 O4 Zn4 120.0 . 2_655
O3 Zn3 O4 Zn4 122.64(6) 2_655 3_665
O3 Zn3 O4 Zn4 2.64(6) 3_665 3_665
O3 Zn3 O4 Zn4 -117.36(6) . 3_665
Zn4 Zn3 O4 Zn4 120.0 2_655 3_665
Zn4 Zn3 O4 Zn4 -120.0 . 3_665
O3 Zn3 O4 Zn4 -117.36(6) 2_655 .
O3 Zn3 O4 Zn4 122.64(6) 3_665 .
O3 Zn3 O4 Zn4 2.64(6) . .
Zn4 Zn3 O4 Zn4 -120.0 2_655 .
Zn4 Zn3 O4 Zn4 120.0 3_665 .
O3 Zn1 N1 C3 103.6(3) . .
N2 Zn1 N1 C3 -142.7(3) . .
O2 Zn1 N1 C3 -67.7(5) . .
O1 Zn1 N1 C3 -3.6(3) . .
O3 Zn1 N1 C6 -78.8(2) . .
N2 Zn1 N1 C6 34.9(2) . .
O2 Zn1 N1 C6 109.9(3) . .
O1 Zn1 N1 C6 174.0(2) . .
O3 Zn1 N2 C10 -94.9(3) . .
N1 Zn1 N2 C10 160.1(3) . .
O2 Zn1 N2 C10 4.5(3) . .
O1 Zn1 N2 C10 82.6(3) . .
O3 Zn1 N2 C7 91.8(2) . .
N1 Zn1 N2 C7 -13.2(2) . .
O2 Zn1 N2 C7 -168.8(2) . .
O1 Zn1 N2 C7 -90.7(3) . .
Zn1 O1 C1 C2 4.3(5) . .
Zn2 O1 C1 C2 174.2(3) 3_665 .
Zn1 O1 C1 C4 -173.0(2) . .
Zn2 O1 C1 C4 -3.1(4) 3_665 .
O1 C1 C2 C3 -6.6(6) . .
C4 C1 C2 C3 170.5(4) . .
C6 N1 C3 C2 -174.3(3) . .
Zn1 N1 C3 C2 2.8(6) . .
C6 N1 C3 C5 4.0(6) . .
Zn1 N1 C3 C5 -178.9(3) . .
C1 C2 C3 N1 2.8(6) . .
C1 C2 C3 C5 -175.6(4) . .
C3 N1 C6 C7 127.5(4) . .
Zn1 N1 C6 C7 -50.2(3) . .
C10 N2 C7 C6 175.4(3) . .
Zn1 N2 C7 C6 -10.8(4) . .
N1 C6 C7 N2 40.9(4) . .
Zn1 O2 C8 C9 5.6(5) . .
Zn2 O2 C8 C9 -148.4(3) 3_665 .
Zn1 O2 C8 C11 -174.6(2) . .
Zn2 O2 C8 C11 31.5(5) 3_665 .
O2 C8 C9 C10 3.0(6) . .
C11 C8 C9 C10 -176.8(4) . .
C7 N2 C10 C9 173.8(3) . .
Zn1 N2 C10 C9 1.0(5) . .
C7 N2 C10 C12 -3.8(5) . .
Zn1 N2 C10 C12 -176.6(3) . .
C8 C9 C10 N2 -6.7(6) . .
C8 C9 C10 C12 171.0(4) . .
O3 Zn2 C13 C14 -175.6(2) . .
O1 Zn2 C13 C14 -43.5(3) 2_655 .
O2 Zn2 C13 C14 44.7(3) 2_655 .
O4 Zn4 C15 C16 44.0(4) . .
O3 Zn4 C15 C16 -130.8(3) . .
Zn3 Zn4 C15 C16 -96(6) . .
